data_4027790
loop_
_publ_author_name
'Jisong Jin'
'Yan Luo'
'Chao Zhou'
'Xiaopeng Chen'
'Qiaodong Wen'
'Ping Lu'
'Yanguang Wang'

_publ_section_title
;
 Synthesis of Indeno[1,2-c]furans via a Pd-Catalyzed Bicyclization of
 2-Alkynyliodobenzene and Propargylic Alcohol
;
_journal_name_full 'Journal of Organic Chemistry'
_journal_page_first 11368
_journal_page_last 11371
_journal_paper_doi 10.1021/jo302223y
_journal_volume 77
_journal_year 2012
_chemical_formula_moiety 'C31 H24 O'
_chemical_formula_sum 'C31 H24 O'
_chemical_formula_weight 412.50
_chemical_name_systematic
; 
 ? 
;
_space_group_IT_number 2
_symmetry_cell_setting triclinic
_symmetry_space_group_name_Hall '-P 1'
_symmetry_space_group_name_H-M 'P -1'
_atom_sites_solution_hydrogens geom
_atom_sites_solution_primary direct
_atom_sites_solution_secondary difmap
_audit_creation_method SHELXL-97
_cell_angle_alpha 71.274(6)
_cell_angle_beta 74.494(6)
_cell_angle_gamma 88.393(5)
_cell_formula_units_Z 2
_cell_length_a 9.5857(6)
_cell_length_b 10.2270(6)
_cell_length_c 12.6649(10)
_cell_measurement_reflns_used 2163
_cell_measurement_temperature 293(2)
_cell_measurement_theta_max 29.4967
_cell_measurement_theta_min 3.1763
_cell_volume 1130.78(14)
_computing_cell_refinement 'CrysAlis PRO (Agilent Technologies, 2011)'
_computing_data_collection 'CrysAlis PRO'
_computing_data_reduction 'CrysAlis PRO'
_computing_molecular_graphics 'OLEX2 (Dolomanov et al., 2009)'
_computing_publication_material OLEX2
_computing_structure_refinement 'SHELXL-97 (Sheldrick, 2008)'
_computing_structure_solution 'SHELXS-97 (Sheldrick, 2008)'
_diffrn_ambient_temperature 293(2)
_diffrn_detector_area_resol_mean 10.3592
_diffrn_measured_fraction_theta_full 0.997
_diffrn_measured_fraction_theta_max 0.997
_diffrn_measurement_device_type 'Xcalibur, Atlas, Gemini ultra'
_diffrn_measurement_method '\w scans'
_diffrn_radiation_monochromator graphite
_diffrn_radiation_source 'fine-focus sealed tube'
_diffrn_radiation_type MoK\a
_diffrn_radiation_wavelength 0.71073
_diffrn_reflns_av_R_equivalents 0.0254
_diffrn_reflns_av_sigmaI/netI 0.0384
_diffrn_reflns_limit_h_max 11
_diffrn_reflns_limit_h_min -11
_diffrn_reflns_limit_k_max 11
_diffrn_reflns_limit_k_min -12
_diffrn_reflns_limit_l_max 15
_diffrn_reflns_limit_l_min -13
_diffrn_reflns_number 7091
_diffrn_reflns_theta_full 25.35
_diffrn_reflns_theta_max 25.35
_diffrn_reflns_theta_min 3.18
_exptl_absorpt_coefficient_mu 0.071
_exptl_absorpt_correction_T_max 0.9796
_exptl_absorpt_correction_T_min 0.9706
_exptl_absorpt_correction_type multi-scan
_exptl_absorpt_process_details
;
CrysAlis PRO (Agilent Technologies, 2011) 
;
_exptl_crystal_colour yellow
_exptl_crystal_density_diffrn 1.212
_exptl_crystal_description block
_exptl_crystal_F_000 436
_exptl_crystal_size_max 0.42
_exptl_crystal_size_mid 0.32
_exptl_crystal_size_min 0.29
_refine_diff_density_max 0.162
_refine_diff_density_min -0.220
_refine_diff_density_rms 0.041
_refine_ls_extinction_method none
_refine_ls_goodness_of_fit_ref 1.043
_refine_ls_hydrogen_treatment constr
_refine_ls_matrix_type full
_refine_ls_number_parameters 291
_refine_ls_number_reflns 4139
_refine_ls_number_restraints 0
_refine_ls_restrained_S_all 1.043
_refine_ls_R_factor_all 0.0717
_refine_ls_R_factor_gt 0.0480
_refine_ls_shift/su_max 0.000
_refine_ls_shift/su_mean 0.000
_refine_ls_structure_factor_coef Fsqd
_refine_ls_weighting_details 'calc w=1/[\s^2^(Fo^2^)+(0.0682P)^2^+0.0654P] where P=(Fo^2^+2Fc^2^)/3'
_refine_ls_weighting_scheme calc
_refine_ls_wR_factor_gt 0.1180
_refine_ls_wR_factor_ref 0.1370
_reflns_number_gt 2940
_reflns_number_total 4139
_reflns_threshold_expression >2sigma(I)
_cod_data_source_file jo302223y_si_003.cif
_cod_data_source_block 120330_l_jb_85
_cod_original_cell_volume 1130.79(13)
_cod_database_code 4027790

loop_
_symmetry_equiv_pos_as_xyz
'x, y, z'
'-x, -y, -z'

loop_
_atom_site_label
_atom_site_type_symbol
_atom_site_fract_x
_atom_site_fract_y
_atom_site_fract_z
_atom_site_U_iso_or_equiv
_atom_site_adp_type
_atom_site_occupancy
_atom_site_symmetry_multiplicity
_atom_site_calc_flag
_atom_site_refinement_flags
O1 O 0.41776(11) 0.01798(12) 0.25227(10) 0.0514(3) Uani 1 1 d .
C1 C 0.2343(2) 0.6036(2) -0.44617(17) 0.0565(5) Uani 1 1 d .
H1 H 0.2621 0.5196 -0.4564 0.068 Uiso 1 1 calc R
C2 C 0.1694(2) 0.6944(2) -0.52327(19) 0.0684(6) Uani 1 1 d .
H2 H 0.1532 0.6705 -0.5841 0.082 Uiso 1 1 calc R
C3 C 0.1288(2) 0.8192(2) -0.5105(2) 0.0673(6) Uani 1 1 d .
H3 H 0.0861 0.8806 -0.5629 0.081 Uiso 1 1 calc R
C4 C 0.1518(2) 0.8528(2) -0.4197(2) 0.0637(6) Uani 1 1 d .
H4 H 0.1238 0.9370 -0.4101 0.076 Uiso 1 1 calc R
C5 C 0.21633(19) 0.76226(18) -0.34237(17) 0.0541(5) Uani 1 1 d .
H5 H 0.2317 0.7867 -0.2815 0.065 Uiso 1 1 calc R
C6 C 0.25879(16) 0.63531(17) -0.35390(15) 0.0439(4) Uani 1 1 d .
C7 C 0.33069(16) 0.53958(16) -0.27104(15) 0.0413(4) Uani 1 1 d .
C8 C 0.43004(19) 0.44853(17) -0.30395(16) 0.0496(4) Uani 1 1 d .
H8 H 0.4498 0.4445 -0.3788 0.060 Uiso 1 1 calc R
C9 C 0.49991(19) 0.36388(18) -0.22747(16) 0.0506(5) Uani 1 1 d .
H9 H 0.5658 0.3041 -0.2520 0.061 Uiso 1 1 calc R
C10 C 0.47373(16) 0.36626(16) -0.11489(14) 0.0410(4) Uani 1 1 d .
C11 C 0.37235(17) 0.45566(17) -0.08127(15) 0.0454(4) Uani 1 1 d .
H11 H 0.3513 0.4587 -0.0061 0.055 Uiso 1 1 calc R
C12 C 0.30248(18) 0.53990(17) -0.15788(16) 0.0464(4) Uani 1 1 d .
H12 H 0.2349 0.5982 -0.1329 0.056 Uiso 1 1 calc R
C13 C 0.55324(16) 0.27969(16) -0.03523(14) 0.0410(4) Uani 1 1 d .
C14 C 0.71279(16) 0.28706(16) -0.06102(15) 0.0422(4) Uani 1 1 d .
C15 C 0.81556(18) 0.37589(19) -0.15457(16) 0.0531(5) Uani 1 1 d .
H15 H 0.7876 0.4383 -0.2159 0.064 Uiso 1 1 calc R
C16 C 0.95995(19) 0.3699(2) -0.15494(19) 0.0648(6) Uani 1 1 d .
H16 H 1.0293 0.4296 -0.2168 0.078 Uiso 1 1 calc R
C17 C 1.00276(19) 0.2771(2) -0.06521(19) 0.0644(6) Uani 1 1 d .
H17 H 1.1006 0.2751 -0.0677 0.077 Uiso 1 1 calc R
C18 C 0.90305(18) 0.1867(2) 0.02858(17) 0.0541(5) Uani 1 1 d .
H18 H 0.9331 0.1239 0.0885 0.065 Uiso 1 1 calc R
C19 C 0.75677(16) 0.19163(16) 0.03134(14) 0.0415(4) Uani 1 1 d .
C20 C 0.62226(16) 0.12300(17) 0.11620(15) 0.0420(4) Uani 1 1 d .
C21 C 0.50413(16) 0.18481(16) 0.07135(14) 0.0403(4) Uani 1 1 d .
C22 C 0.36484(16) 0.11959(17) 0.15992(15) 0.0452(4) Uani 1 1 d .
C23 C 0.2759(2) 0.0365(2) 0.11796(19) 0.0656(6) Uani 1 1 d .
H23A H 0.3351 -0.0293 0.0903 0.098 Uiso 1 1 calc R
H23B H 0.2417 0.0978 0.0562 0.098 Uiso 1 1 calc R
H23C H 0.1945 -0.0115 0.1808 0.098 Uiso 1 1 calc R
C24 C 0.2759(2) 0.2168(2) 0.21577(18) 0.0675(6) Uani 1 1 d .
H24A H 0.2057 0.1639 0.2855 0.101 Uiso 1 1 calc R
H24B H 0.2270 0.2756 0.1630 0.101 Uiso 1 1 calc R
H24C H 0.3388 0.2724 0.2342 0.101 Uiso 1 1 calc R
C25 C 0.56561(16) 0.02491(17) 0.22065(15) 0.0425(4) Uani 1 1 d .
C26 C 0.63093(17) -0.07012(16) 0.30470(15) 0.0435(4) Uani 1 1 d .
C27 C 0.55533(19) -0.11932(18) 0.42124(16) 0.0511(5) Uani 1 1 d .
H27 H 0.4608 -0.0950 0.4454 0.061 Uiso 1 1 calc R
C28 C 0.6197(2) -0.2042(2) 0.50156(18) 0.0604(5) Uani 1 1 d .
H28 H 0.5688 -0.2358 0.5796 0.073 Uiso 1 1 calc R
C29 C 0.7589(2) -0.24211(19) 0.4665(2) 0.0633(5) Uani 1 1 d .
H29 H 0.8030 -0.2974 0.5209 0.076 Uiso 1 1 calc R
C30 C 0.8330(2) -0.1981(2) 0.3505(2) 0.0612(5) Uani 1 1 d .
H30 H 0.9258 -0.2263 0.3265 0.073 Uiso 1 1 calc R
C31 C 0.77015(19) -0.11258(18) 0.27017(17) 0.0528(5) Uani 1 1 d .
H31 H 0.8210 -0.0829 0.1921 0.063 Uiso 1 1 calc R

loop_
_atom_site_aniso_label
_atom_site_aniso_U_11
_atom_site_aniso_U_22
_atom_site_aniso_U_33
_atom_site_aniso_U_23
_atom_site_aniso_U_13
_atom_site_aniso_U_12
O1 0.0356(6) 0.0614(7) 0.0473(7) -0.0040(6) -0.0115(5) 0.0002(5)
C1 0.0589(11) 0.0570(11) 0.0589(13) -0.0185(10) -0.0258(9) 0.0086(9)
C2 0.0688(13) 0.0815(14) 0.0630(14) -0.0204(12) -0.0360(11) 0.0108(11)
C3 0.0541(11) 0.0680(13) 0.0747(15) -0.0053(12) -0.0319(11) 0.0097(10)
C4 0.0571(11) 0.0523(11) 0.0817(15) -0.0154(11) -0.0277(11) 0.0114(9)
C5 0.0515(10) 0.0513(10) 0.0616(12) -0.0159(9) -0.0219(9) 0.0057(8)
C6 0.0369(8) 0.0454(9) 0.0455(10) -0.0081(8) -0.0125(7) -0.0024(7)
C7 0.0383(8) 0.0403(9) 0.0447(10) -0.0112(8) -0.0132(7) -0.0015(7)
C8 0.0552(10) 0.0536(10) 0.0405(10) -0.0157(9) -0.0137(8) 0.0077(8)
C9 0.0507(10) 0.0543(10) 0.0486(11) -0.0194(9) -0.0142(8) 0.0139(8)
C10 0.0376(8) 0.0405(8) 0.0430(10) -0.0106(8) -0.0114(7) -0.0013(7)
C11 0.0476(9) 0.0501(9) 0.0416(10) -0.0175(8) -0.0141(8) 0.0061(8)
C12 0.0440(9) 0.0472(9) 0.0528(11) -0.0207(9) -0.0163(8) 0.0097(8)
C13 0.0387(8) 0.0435(9) 0.0427(10) -0.0157(8) -0.0124(7) 0.0031(7)
C14 0.0375(8) 0.0471(9) 0.0434(10) -0.0183(8) -0.0085(7) 0.0011(7)
C15 0.0478(10) 0.0553(10) 0.0505(11) -0.0126(9) -0.0091(8) -0.0025(8)
C16 0.0430(10) 0.0706(13) 0.0659(14) -0.0130(11) -0.0004(9) -0.0103(9)
C17 0.0342(9) 0.0785(13) 0.0752(15) -0.0221(12) -0.0093(9) -0.0028(9)
C18 0.0374(9) 0.0639(11) 0.0621(12) -0.0207(10) -0.0156(8) 0.0049(8)
C19 0.0348(8) 0.0474(9) 0.0445(10) -0.0183(8) -0.0102(7) 0.0017(7)
C20 0.0359(8) 0.0492(9) 0.0441(10) -0.0164(8) -0.0147(7) 0.0054(7)
C21 0.0334(8) 0.0477(9) 0.0433(10) -0.0174(8) -0.0130(7) 0.0044(7)
C22 0.0356(8) 0.0531(10) 0.0436(10) -0.0092(8) -0.0135(7) 0.0027(8)
C23 0.0522(11) 0.0758(13) 0.0672(14) -0.0149(11) -0.0227(10) -0.0094(10)
C24 0.0566(11) 0.0764(13) 0.0572(13) -0.0165(11) -0.0029(9) 0.0130(10)
C25 0.0350(8) 0.0498(9) 0.0450(10) -0.0170(8) -0.0127(7) 0.0021(7)
C26 0.0424(9) 0.0423(9) 0.0478(11) -0.0130(8) -0.0173(8) 0.0009(7)
C27 0.0443(9) 0.0553(10) 0.0505(11) -0.0094(9) -0.0166(8) -0.0009(8)
C28 0.0604(12) 0.0616(11) 0.0525(12) -0.0028(10) -0.0224(9) -0.0060(9)
C29 0.0690(13) 0.0535(11) 0.0719(15) -0.0098(11) -0.0398(11) 0.0062(10)
C30 0.0540(11) 0.0604(11) 0.0766(15) -0.0231(11) -0.0302(11) 0.0168(9)
C31 0.0507(10) 0.0556(10) 0.0546(12) -0.0183(9) -0.0184(9) 0.0099(8)

loop_
_atom_type_symbol
_atom_type_description
_atom_type_scat_dispersion_real
_atom_type_scat_dispersion_imag
_atom_type_scat_source
C C 0.0033 0.0016 'International Tables Vol C Tables 4.2.6.8 and 6.1.1.4'
H H 0.0000 0.0000 'International Tables Vol C Tables 4.2.6.8 and 6.1.1.4'
O O 0.0106 0.0060 'International Tables Vol C Tables 4.2.6.8 and 6.1.1.4'

loop_
_geom_angle_atom_site_label_1
_geom_angle_atom_site_label_2
_geom_angle_atom_site_label_3
_geom_angle
C25 O1 C22 109.77(12)
C2 C1 C6 121.25(18)
C2 C1 H1 119.4
C6 C1 H1 119.4
C3 C2 C1 120.4(2)
C3 C2 H2 119.8
C1 C2 H2 119.8
C2 C3 C4 119.34(19)
C2 C3 H3 120.3
C4 C3 H3 120.3
C3 C4 C5 120.37(19)
C3 C4 H4 119.8
C5 C4 H4 119.8
C4 C5 C6 121.23(19)
C4 C5 H5 119.4
C6 C5 H5 119.4
C1 C6 C5 117.37(16)
C1 C6 C7 121.94(15)
C5 C6 C7 120.68(16)
C12 C7 C8 117.30(15)
C12 C7 C6 120.86(14)
C8 C7 C6 121.84(16)
C9 C8 C7 121.25(16)
C9 C8 H8 119.4
C7 C8 H8 119.4
C8 C9 C10 121.40(15)
C8 C9 H9 119.3
C10 C9 H9 119.3
C9 C10 C11 117.37(15)
C9 C10 C13 121.05(14)
C11 C10 C13 121.57(15)
C12 C11 C10 121.06(16)
C12 C11 H11 119.5
C10 C11 H11 119.5
C11 C12 C7 121.60(15)
C11 C12 H12 119.2
C7 C12 H12 119.2
C21 C13 C14 105.98(14)
C21 C13 C10 130.70(14)
C14 C13 C10 123.31(14)
C15 C14 C19 120.05(15)
C15 C14 C13 129.65(16)
C19 C14 C13 110.17(14)
C16 C15 C14 118.90(18)
C16 C15 H15 120.6
C14 C15 H15 120.6
C17 C16 C15 121.07(17)
C17 C16 H16 119.5
C15 C16 H16 119.5
C16 C17 C18 121.31(17)
C16 C17 H17 119.3
C18 C17 H17 119.3
C17 C18 C19 118.64(18)
C17 C18 H18 120.7
C19 C18 H18 120.7
C18 C19 C14 120.02(15)
C18 C19 C20 134.63(16)
C14 C19 C20 105.22(13)
C25 C20 C21 108.30(14)
C25 C20 C19 144.53(15)
C21 C20 C19 107.17(14)
C13 C21 C20 111.38(14)
C13 C21 C22 140.78(14)
C20 C21 C22 107.84(14)
O1 C22 C21 102.08(12)
O1 C22 C24 106.29(14)
C21 C22 C24 114.55(15)
O1 C22 C23 106.43(14)
C21 C22 C23 113.22(15)
C24 C22 C23 113.04(15)
C22 C23 H23A 109.5
C22 C23 H23B 109.5
H23A C23 H23B 109.5
C22 C23 H23C 109.5
H23A C23 H23C 109.5
H23B C23 H23C 109.5
C22 C24 H24A 109.5
C22 C24 H24B 109.5
H24A C24 H24B 109.5
C22 C24 H24C 109.5
H24A C24 H24C 109.5
H24B C24 H24C 109.5
C20 C25 O1 111.98(13)
C20 C25 C26 133.01(14)
O1 C25 C26 115.00(14)
C27 C26 C31 118.68(16)
C27 C26 C25 120.42(15)
C31 C26 C25 120.90(16)
C28 C27 C26 120.41(16)
C28 C27 H27 119.8
C26 C27 H27 119.8
C29 C28 C27 120.18(19)
C29 C28 H28 119.9
C27 C28 H28 119.9
C28 C29 C30 119.87(18)
C28 C29 H29 120.1
C30 C29 H29 120.1
C31 C30 C29 120.26(18)
C31 C30 H30 119.9
C29 C30 H30 119.9
C30 C31 C26 120.53(18)
C30 C31 H31 119.7
C26 C31 H31 119.7

loop_
_geom_bond_atom_site_label_1
_geom_bond_atom_site_label_2
_geom_bond_distance
O1 C25 1.3631(18)
O1 C22 1.4874(19)
C1 C2 1.383(3)
C1 C6 1.386(3)
C1 H1 0.9300
C2 C3 1.371(3)
C2 H2 0.9300
C3 C4 1.373(3)
C3 H3 0.9300
C4 C5 1.381(3)
C4 H4 0.9300
C5 C6 1.390(2)
C5 H5 0.9300
C6 C7 1.491(2)
C7 C12 1.387(2)
C7 C8 1.391(2)
C8 C9 1.383(2)
C8 H8 0.9300
C9 C10 1.388(2)
C9 H9 0.9300
C10 C11 1.393(2)
C10 C13 1.477(2)
C11 C12 1.382(2)
C11 H11 0.9300
C12 H12 0.9300
C13 C21 1.353(2)
C13 C14 1.475(2)
C14 C15 1.391(2)
C14 C19 1.416(2)
C15 C16 1.382(3)
C15 H15 0.9300
C16 C17 1.377(3)
C16 H16 0.9300
C17 C18 1.385(3)
C17 H17 0.9300
C18 C19 1.393(2)
C18 H18 0.9300
C19 C20 1.461(2)
C20 C25 1.359(2)
C20 C21 1.441(2)
C21 C22 1.502(2)
C22 C24 1.515(3)
C22 C23 1.518(3)
C23 H23A 0.9600
C23 H23B 0.9600
C23 H23C 0.9600
C24 H24A 0.9600
C24 H24B 0.9600
C24 H24C 0.9600
C25 C26 1.459(2)
C26 C27 1.389(2)
C26 C31 1.392(2)
C27 C28 1.381(2)
C27 H27 0.9300
C28 C29 1.376(3)
C28 H28 0.9300
C29 C30 1.378(3)
C29 H29 0.9300
C30 C31 1.374(2)
C30 H30 0.9300
C31 H31 0.9300

loop_
_cod_related_entry_id
_cod_related_entry_database
_cod_related_entry_code
1 ChemSpider 30659583
